data_7706227
loop_
_publ_author_name
'Ge, Yixiu'
'Zhang, Jie'
'Qiu, Zaozao'
'Xie, Zuowei'

_publ_section_title
;
 Pd-Catalyzed sequential B(3)-I/B(4)-H bond activation for the synthesis
 of 3,4-benzo-<i>o</i>-carboranes.
;
_journal_issue 5
_journal_name_full 'Dalton transactions (Cambridge, England : 2003)'
_journal_page_first 1766
_journal_page_last 1773
_journal_paper_doi 10.1039/d0dt03740k
_journal_volume 50
_journal_year 2021
_chemical_formula_moiety 'C16 H22 B10'
_chemical_formula_sum 'C16 H22 B10'
_chemical_formula_weight 322.43
_space_group_crystal_system monoclinic
_space_group_IT_number 14
_space_group_name_Hall '-P 2ybc'
_space_group_name_H-M_alt 'P 1 21/c 1'
_atom_sites_solution_hydrogens mixed
_audit_creation_date 2020-11-30
_audit_creation_method
;
Olex2 1.3-dev
(compiled 2020.11.05 svn.r80d884aa for OlexSys, GUI svn.r5830)
;
_audit_update_record
;
2020-12-04 deposited with the CCDC.	2020-12-24 downloaded from the CCDC.
;
_cell_angle_alpha 90
_cell_angle_beta 117.947(4)
_cell_angle_gamma 90
_cell_formula_units_Z 4
_cell_length_a 9.7334(19)
_cell_length_b 21.183(4)
_cell_length_c 10.197(2)
_cell_measurement_reflns_used 2790
_cell_measurement_temperature 130
_cell_measurement_theta_max 28.59
_cell_measurement_theta_min 2.37
_cell_volume 1857.3(6)
_computing_cell_refinement 'SAINT v7.68A (Bruker, 2009)'
_computing_data_collection 'Bruker APEX DUO'
_computing_data_reduction 'SAINT v7.68A (Bruker, 2009)'
_computing_molecular_graphics 'Olex2 1.3-dev (Dolomanov et al., 2009)'
_computing_publication_material 'Olex2 1.3-dev (Dolomanov et al., 2009)'
_computing_structure_refinement 'SHELXL 2018/3 (Sheldrick, 2015)'
_computing_structure_solution 'ShelXT (Sheldrick, 2015)'
_diffrn_ambient_temperature 130.0
_diffrn_measured_fraction_theta_full 1.000
_diffrn_measured_fraction_theta_max 0.996
_diffrn_measurement_device_type 'Bruker APEX-II CCD'
_diffrn_measurement_method '\f and \w scans'
_diffrn_radiation_type MoK\a
_diffrn_radiation_wavelength 0.71073
_diffrn_reflns_av_R_equivalents 0.0481
_diffrn_reflns_av_unetI/netI 0.0550
_diffrn_reflns_Laue_measured_fraction_full 1.000
_diffrn_reflns_Laue_measured_fraction_max 0.996
_diffrn_reflns_limit_h_max 13
_diffrn_reflns_limit_h_min -13
_diffrn_reflns_limit_k_max 30
_diffrn_reflns_limit_k_min -25
_diffrn_reflns_limit_l_max 14
_diffrn_reflns_limit_l_min -14
_diffrn_reflns_number 18620
_diffrn_reflns_point_group_measured_fraction_full 1.000
_diffrn_reflns_point_group_measured_fraction_max 0.996
_diffrn_reflns_theta_full 26.000
_diffrn_reflns_theta_max 30.636
_diffrn_reflns_theta_min 1.923
_exptl_absorpt_coefficient_mu 0.057
_exptl_absorpt_correction_T_max 0.7461
_exptl_absorpt_correction_T_min 0.6667
_exptl_absorpt_correction_type multi-scan
_exptl_absorpt_process_details
;
SADABS-2008/1 (Bruker,2008) was used for absorption correction.
wR2(int) was 0.1147 before and 0.0472 after correction.
The Ratio of minimum to maximum transmission is 0.8936.
The \l/2 correction factor is 0.0015.
;
_exptl_crystal_colour colourless
_exptl_crystal_colour_primary colourless
_exptl_crystal_density_diffrn 1.153
_exptl_crystal_description prism
_exptl_crystal_F_000 672
_exptl_crystal_size_max 0.12
_exptl_crystal_size_mid 0.08
_exptl_crystal_size_min 0.02
_refine_diff_density_max 0.288
_refine_diff_density_min -0.196
_refine_diff_density_rms 0.042
_refine_ls_extinction_coef 0.0023(12)
_refine_ls_extinction_expression Fc^*^=kFc[1+0.001xFc^2^\l^3^/sin(2\q)]^-1/4^
_refine_ls_extinction_method 'SHELXL-2018/3 (Sheldrick 2018)'
_refine_ls_goodness_of_fit_ref 1.011
_refine_ls_hydrogen_treatment mixed
_refine_ls_matrix_type full
_refine_ls_number_parameters 271
_refine_ls_number_reflns 5718
_refine_ls_number_restraints 28
_refine_ls_restrained_S_all 1.009
_refine_ls_R_factor_all 0.0890
_refine_ls_R_factor_gt 0.0490
_refine_ls_shift/su_max 0.002
_refine_ls_shift/su_mean 0.000
_refine_ls_structure_factor_coef Fsqd
_refine_ls_weighting_details 'w=1/[\s^2^(Fo^2^)+(0.0638P)^2^+0.1061P] where P=(Fo^2^+2Fc^2^)/3'
_refine_ls_weighting_scheme calc
_refine_ls_wR_factor_gt 0.1147
_refine_ls_wR_factor_ref 0.1332
_reflns_Friedel_coverage 0.000
_reflns_number_gt 3715
_reflns_number_total 5718
_reflns_threshold_expression 'I > 2\s(I)'
_cod_data_source_file d0dt03740k2.cif
_cod_data_source_block 4a
_cod_depositor_comments 'Adding full bibliography for 7706227--7706229.cif.'
_cod_original_cell_volume 1857.2(6)
_cod_database_code 7706227
_shelx_shelxl_version_number 2018/3
_shelx_space_group_comment
;
The symmetry employed for this shelxl refinement is uniquely defined
by the following loop, which should always be used as a source of
symmetry information in preference to the above space-group names.
They are only intended as comments.
;
_shelx_estimated_absorpt_t_max 0.999
_shelx_estimated_absorpt_t_min 0.993
_olex2_refinement_description
;
1. Fixed Uiso
 At 1.2 times of:
  All B(H) groups, All C(H) groups
2. Restrained distances
 B9-H9A \\sim B10-H10A \\sim B12-H12A \\sim B11-H11 \\sim B7-H7A \\sim B5-H5
\\sim B4-H4A \\sim B6-H6A
 with sigma of 0.02
3.a Aromatic/amide H refined with riding coordinates:
 C4(H4), C6(H6), C7(H7), C8(H8), C9(H9), C10(H10), C12(H12), C13(H13),
 C14(H14), C15(H15), C16(H16)
;
_olex2_submission_special_instructions 'No special instructions were received'

loop_
_space_group_symop_operation_xyz
'x, y, z'
'-x, y+1/2, -z+1/2'
'-x, -y, -z'
'x, -y-1/2, z-1/2'

loop_
_atom_site_label
_atom_site_type_symbol
_atom_site_fract_x
_atom_site_fract_y
_atom_site_fract_z
_atom_site_U_iso_or_equiv
_atom_site_adp_type
_atom_site_occupancy
_atom_site_site_symmetry_order
_atom_site_calc_flag
_atom_site_refinement_flags_posn
_atom_site_refinement_flags_adp
_atom_site_refinement_flags_occupancy
_atom_site_disorder_assembly
_atom_site_disorder_group
C2 C 0.67046(14) 0.38315(6) 0.78706(15) 0.0244(3) Uani 1 1 d . . . . .
C1 C 0.55247(15) 0.32360(6) 0.75114(15) 0.0257(3) Uani 1 1 d . . . . .
C3 C 0.36010(14) 0.43007(5) 0.59831(14) 0.0225(2) Uani 1 1 d . . . . .
C4 C 0.30639(15) 0.48827(6) 0.60295(15) 0.0255(3) Uani 1 1 d . . . . .
H4 H 0.348608 0.506396 0.699261 0.031 Uiso 1 1 calc R U . . .
C5 C 0.19255(14) 0.52841(6) 0.48259(15) 0.0246(3) Uani 1 1 d . . . . .
C6 C 0.19753(16) 0.59366(6) 0.50876(15) 0.0281(3) Uani 1 1 d . . . . .
H6 H 0.273143 0.610183 0.601208 0.034 Uiso 1 1 calc R U . . .
C7 C 0.09310(16) 0.63454(6) 0.40102(16) 0.0311(3) Uani 1 1 d . . . . .
H7 H 0.098482 0.678602 0.420211 0.037 Uiso 1 1 calc R U . . .
C8 C -0.01818(16) 0.61117(6) 0.26645(16) 0.0319(3) Uani 1 1 d . . . . .
H8 H -0.088675 0.639080 0.192656 0.038 Uiso 1 1 calc R U . . .
C9 C -0.02641(15) 0.54661(7) 0.23964(17) 0.0345(3) Uani 1 1 d . . . . .
H9 H -0.103366 0.530412 0.147447 0.041 Uiso 1 1 calc R U . . .
C10 C 0.07704(15) 0.50558(6) 0.34664(16) 0.0309(3) Uani 1 1 d . . . . .
H10 H 0.069287 0.461498 0.327287 0.037 Uiso 1 1 calc R U . . .
C11 C 0.31503(14) 0.39449(5) 0.45742(14) 0.0233(3) Uani 1 1 d . . . . .
C12 C 0.36684(16) 0.41415(6) 0.35800(15) 0.0287(3) Uani 1 1 d . . . . .
H12 H 0.429983 0.450806 0.379335 0.034 Uiso 1 1 calc R U . . .
C13 C 0.32722(19) 0.38074(7) 0.22765(17) 0.0385(4) Uani 1 1 d . . . . .
H13 H 0.362362 0.394974 0.160137 0.046 Uiso 1 1 calc R U . . .
C14 C 0.23708(19) 0.32699(7) 0.19603(17) 0.0412(4) Uani 1 1 d . . . . .
H14 H 0.210414 0.304162 0.107124 0.049 Uiso 1 1 calc R U . . .
C15 C 0.18593(16) 0.30661(6) 0.29401(17) 0.0375(4) Uani 1 1 d . . . . .
H15 H 0.124183 0.269535 0.272531 0.045 Uiso 1 1 calc R U . . .
C16 C 0.22400(15) 0.33985(6) 0.42390(16) 0.0307(3) Uani 1 1 d . . . . .
H16 H 0.187948 0.325387 0.490553 0.037 Uiso 1 1 calc R U . . .
B3 B 0.47883(16) 0.39872(6) 0.74886(16) 0.0222(3) Uani 1 1 d . . . . .
B7 B 0.64299(18) 0.43736(7) 0.89440(17) 0.0254(3) Uani 1 1 d D . . . .
H7A H 0.6617(16) 0.4876(5) 0.8776(16) 0.031 Uiso 1 1 d D U . . .
B11 B 0.80589(18) 0.38506(7) 0.96919(17) 0.0281(3) Uani 1 1 d D . . . .
H11 H 0.9213(14) 0.4027(6) 0.9980(16) 0.034 Uiso 1 1 d D U . . .
B6 B 0.74724(18) 0.31218(7) 0.87229(18) 0.0291(3) Uani 1 1 d D . . . .
H6A H 0.8137(16) 0.2847(6) 0.8316(16) 0.035 Uiso 1 1 d D U . . .
B4 B 0.43603(18) 0.33230(7) 0.83180(19) 0.0283(3) Uani 1 1 d D . . . .
H4A H 0.3177(13) 0.3129(6) 0.7741(15) 0.034 Uiso 1 1 d D U . . .
B8 B 0.49509(19) 0.40503(7) 0.92900(18) 0.0273(3) Uani 1 1 d . . . . .
H8A H 0.4109(16) 0.4357(7) 0.9451(15) 0.033 Uiso 1 1 d . U . . .
B12 B 0.69513(19) 0.39727(7) 1.06386(18) 0.0296(3) Uani 1 1 d D . . . .
H12A H 0.7453(17) 0.4236(6) 1.1693(14) 0.036 Uiso 1 1 d D U . . .
B10 B 0.75820(18) 0.31927(7) 1.04924(17) 0.0276(3) Uani 1 1 d D . . . .
H10A H 0.8464(15) 0.2934(6) 1.1440(14) 0.033 Uiso 1 1 d D U . . .
B5 B 0.59779(18) 0.27957(7) 0.90530(19) 0.0296(3) Uani 1 1 d D . . . .
H5 H 0.5774(17) 0.2280(5) 0.8933(16) 0.036 Uiso 1 1 d D U . . .
B9 B 0.56618(19) 0.33185(7) 1.02458(19) 0.0300(3) Uani 1 1 d D . . . .
H9A H 0.5284(17) 0.3131(6) 1.1026(15) 0.036 Uiso 1 1 d D U . . .
H1 H 0.5146(18) 0.3034(7) 0.6540(17) 0.040(4) Uiso 1 1 d . . . . .
H2 H 0.6934(18) 0.3947(7) 0.7088(17) 0.037(4) Uiso 1 1 d . . . . .

loop_
_atom_site_aniso_label
_atom_site_aniso_U_11
_atom_site_aniso_U_22
_atom_site_aniso_U_33
_atom_site_aniso_U_23
_atom_site_aniso_U_13
_atom_site_aniso_U_12
C2 0.0259(6) 0.0260(6) 0.0240(7) 0.0003(5) 0.0140(5) 0.0006(5)
C1 0.0286(6) 0.0187(6) 0.0282(7) -0.0028(5) 0.0120(6) 0.0025(5)
C3 0.0253(6) 0.0189(5) 0.0269(7) 0.0007(5) 0.0152(5) -0.0018(4)
C4 0.0307(6) 0.0215(6) 0.0270(7) 0.0006(5) 0.0158(6) 0.0006(5)
C5 0.0284(6) 0.0206(6) 0.0315(7) 0.0023(5) 0.0196(6) 0.0030(5)
C6 0.0375(7) 0.0225(6) 0.0285(7) 0.0009(5) 0.0190(6) 0.0037(5)
C7 0.0407(7) 0.0209(6) 0.0383(8) 0.0038(6) 0.0240(7) 0.0067(5)
C8 0.0291(6) 0.0294(7) 0.0396(8) 0.0089(6) 0.0181(6) 0.0093(5)
C9 0.0258(6) 0.0311(7) 0.0398(8) -0.0009(6) 0.0098(6) 0.0022(5)
C10 0.0263(6) 0.0220(6) 0.0421(8) -0.0010(6) 0.0140(6) 0.0021(5)
C11 0.0225(5) 0.0182(5) 0.0269(7) 0.0004(5) 0.0098(5) 0.0036(4)
C12 0.0345(7) 0.0227(6) 0.0311(7) 0.0007(5) 0.0172(6) 0.0034(5)
C13 0.0556(9) 0.0319(7) 0.0314(8) 0.0028(6) 0.0233(7) 0.0136(7)
C14 0.0510(9) 0.0302(7) 0.0284(8) -0.0054(6) 0.0069(7) 0.0144(6)
C15 0.0290(7) 0.0226(6) 0.0460(9) -0.0088(6) 0.0052(7) 0.0020(5)
C16 0.0274(6) 0.0224(6) 0.0405(8) -0.0027(6) 0.0144(6) 0.0000(5)
B3 0.0268(7) 0.0168(6) 0.0263(7) -0.0005(5) 0.0152(6) 0.0012(5)
B7 0.0347(7) 0.0196(6) 0.0233(7) -0.0014(5) 0.0147(6) -0.0017(5)
B11 0.0294(7) 0.0286(7) 0.0253(8) 0.0025(6) 0.0121(6) -0.0010(6)
B6 0.0303(7) 0.0279(7) 0.0307(8) 0.0008(6) 0.0157(7) 0.0075(6)
B4 0.0303(7) 0.0186(6) 0.0401(9) 0.0058(6) 0.0198(7) 0.0026(5)
B8 0.0386(8) 0.0214(7) 0.0313(8) 0.0046(6) 0.0243(7) 0.0057(6)
B12 0.0431(9) 0.0217(7) 0.0263(8) 0.0007(6) 0.0182(7) 0.0020(6)
B10 0.0326(7) 0.0248(7) 0.0267(8) 0.0025(6) 0.0151(6) 0.0042(6)
B5 0.0329(7) 0.0173(6) 0.0374(9) 0.0034(6) 0.0154(7) 0.0041(5)
B9 0.0385(8) 0.0227(7) 0.0374(9) 0.0089(6) 0.0250(7) 0.0060(6)

loop_
_atom_type_symbol
_atom_type_description
_atom_type_scat_dispersion_real
_atom_type_scat_dispersion_imag
_atom_type_scat_source
C C 0.0033 0.0016 'International Tables Vol C Tables 4.2.6.8 and 6.1.1.4'
H H 0.0000 0.0000 'International Tables Vol C Tables 4.2.6.8 and 6.1.1.4'
B B 0.0013 0.0007 'International Tables Vol C Tables 4.2.6.8 and 6.1.1.4'

loop_
_geom_angle_atom_site_label_1
_geom_angle_atom_site_label_2
_geom_angle_atom_site_label_3
_geom_angle
_geom_angle_site_symmetry_1
_geom_angle_site_symmetry_3
_geom_angle_publ_flag
C1 C2 B3 61.95(7) . . ?
C1 C2 B7 111.27(10) . . ?
C1 C2 B11 111.60(10) . . ?
C1 C2 B6 62.00(8) . . ?
C1 C2 H2 115.3(9) . . ?
B3 C2 H2 114.1(9) . . ?
B7 C2 B3 62.66(8) . . ?
B7 C2 B11 63.52(9) . . ?
B7 C2 B6 115.40(10) . . ?
B7 C2 H2 122.4(9) . . ?
B11 C2 B3 116.01(10) . . ?
B11 C2 B6 62.54(9) . . ?
B11 C2 H2 122.7(9) . . ?
B6 C2 B3 116.25(10) . . ?
B6 C2 H2 115.4(9) . . ?
C2 C1 B3 62.44(8) . . ?
C2 C1 B6 61.67(8) . . ?
C2 C1 B4 111.62(10) . . ?
C2 C1 B5 111.55(10) . . ?
C2 C1 H1 117.3(9) . . ?
B3 C1 H1 115.4(9) . . ?
B6 C1 B3 116.40(10) . . ?
B6 C1 H1 115.4(9) . . ?
B4 C1 B3 62.74(8) . . ?
B4 C1 B6 115.33(11) . . ?
B4 C1 B5 63.45(9) . . ?
B4 C1 H1 121.2(9) . . ?
B5 C1 B3 116.16(10) . . ?
B5 C1 B6 62.57(9) . . ?
B5 C1 H1 120.5(9) . . ?
C4 C3 C11 123.42(12) . . ?
C4 C3 B3 118.15(11) . . ?
C11 C3 B3 118.42(10) . . ?
C3 C4 H4 114.8 . . ?
C3 C4 C5 130.48(13) . . ?
C5 C4 H4 114.8 . . ?
C6 C5 C4 117.58(12) . . ?
C10 C5 C4 124.45(11) . . ?
C10 C5 C6 117.93(12) . . ?
C5 C6 H6 119.5 . . ?
C7 C6 C5 120.95(13) . . ?
C7 C6 H6 119.5 . . ?
C6 C7 H7 119.9 . . ?
C8 C7 C6 120.19(12) . . ?
C8 C7 H7 119.9 . . ?
C7 C8 H8 120.2 . . ?
C7 C8 C9 119.62(13) . . ?
C9 C8 H8 120.2 . . ?
C8 C9 H9 119.8 . . ?
C10 C9 C8 120.50(13) . . ?
C10 C9 H9 119.8 . . ?
C5 C10 H10 119.6 . . ?
C9 C10 C5 120.79(12) . . ?
C9 C10 H10 119.6 . . ?
C12 C11 C3 120.41(11) . . ?
C12 C11 C16 118.30(12) . . ?
C16 C11 C3 121.26(12) . . ?
C11 C12 H12 119.6 . . ?
C11 C12 C13 120.73(13) . . ?
C13 C12 H12 119.6 . . ?
C12 C13 H13 119.9 . . ?
C14 C13 C12 120.27(14) . . ?
C14 C13 H13 119.9 . . ?
C13 C14 H14 120.2 . . ?
C15 C14 C13 119.69(14) . . ?
C15 C14 H14 120.2 . . ?
C14 C15 H15 119.8 . . ?
C14 C15 C16 120.47(13) . . ?
C16 C15 H15 119.8 . . ?
C11 C16 H16 119.7 . . ?
C15 C16 C11 120.53(14) . . ?
C15 C16 H16 119.7 . . ?
C2 B3 B7 57.11(8) . . ?
C2 B3 B4 101.94(9) . . ?
C2 B3 B8 102.44(10) . . ?
C1 B3 C2 55.61(7) . . ?
C1 B3 B7 101.83(10) . . ?
C1 B3 B4 57.34(8) . . ?
C1 B3 B8 102.64(10) . . ?
C3 B3 C2 121.09(10) . . ?
C3 B3 C1 120.59(11) . . ?
C3 B3 B7 125.36(10) . . ?
C3 B3 B4 124.52(11) . . ?
C3 B3 B8 130.37(10) . . ?
B4 B3 B7 106.44(10) . . ?
B8 B3 B7 59.67(8) . . ?
B8 B3 B4 59.80(9) . . ?
C2 B7 B3 60.23(8) . . ?
C2 B7 H7A 117.8(7) . . ?
C2 B7 B11 58.49(8) . . ?
C2 B7 B8 104.83(10) . . ?
C2 B7 B12 104.22(10) . . ?
B3 B7 H7A 117.4(7) . . ?
B11 B7 B3 109.84(10) . . ?
B11 B7 H7A 119.0(7) . . ?
B8 B7 B3 59.70(9) . . ?
B8 B7 H7A 127.6(7) . . ?
B8 B7 B11 108.46(10) . . ?
B8 B7 B12 60.60(9) . . ?
B12 B7 B3 109.01(10) . . ?
B12 B7 H7A 128.2(8) . . ?
B12 B7 B11 59.69(8) . . ?
C2 B11 B7 57.99(8) . . ?
C2 B11 H11 118.5(8) . . ?
C2 B11 B6 59.31(8) . . ?
C2 B11 B12 103.91(11) . . ?
C2 B11 B10 104.26(10) . . ?
B7 B11 H11 120.1(8) . . ?
B6 B11 B7 108.17(11) . . ?
B6 B11 H11 118.1(8) . . ?
B6 B11 B10 59.38(9) . . ?
B12 B11 B7 59.79(9) . . ?
B12 B11 H11 128.3(8) . . ?
B12 B11 B6 108.12(11) . . ?
B12 B11 B10 60.60(8) . . ?
B10 B11 B7 108.11(10) . . ?
B10 B11 H11 127.1(8) . . ?
C2 B6 C1 56.32(7) . . ?
C2 B6 B11 58.15(8) . . ?
C2 B6 H6A 118.1(8) . . ?
C2 B6 B10 104.23(10) . . ?
C2 B6 B5 103.56(10) . . ?
C1 B6 B11 103.59(10) . . ?
C1 B6 H6A 116.9(8) . . ?
C1 B6 B10 103.87(10) . . ?
C1 B6 B5 57.93(9) . . ?
B11 B6 H6A 125.7(8) . . ?
B11 B6 B5 108.07(11) . . ?
B10 B6 B11 60.49(9) . . ?
B10 B6 H6A 132.4(8) . . ?
B10 B6 B5 60.15(9) . . ?
B5 B6 H6A 123.4(8) . . ?
C1 B4 B3 59.92(8) . . ?
C1 B4 H4A 118.2(7) . . ?
C1 B4 B8 104.49(10) . . ?
C1 B4 B5 58.41(8) . . ?
C1 B4 B9 104.19(10) . . ?
B3 B4 H4A 117.4(7) . . ?
B8 B4 B3 59.68(8) . . ?
B8 B4 H4A 127.4(7) . . ?
B8 B4 B5 108.52(11) . . ?
B5 B4 B3 109.63(10) . . ?
B5 B4 H4A 119.2(7) . . ?
B9 B4 B3 108.98(11) . . ?
B9 B4 H4A 128.1(8) . . ?
B9 B4 B8 60.59(9) . . ?
B9 B4 B5 59.92(9) . . ?
B3 B8 B4 60.52(8) . . ?
B3 B8 H8A 118.8(7) . . ?
B3 B8 B12 109.02(10) . . ?
B3 B8 B9 108.84(10) . . ?
B7 B8 B3 60.63(8) . . ?
B7 B8 B4 107.75(10) . . ?
B7 B8 H8A 121.7(7) . . ?
B7 B8 B12 59.70(9) . . ?
B7 B8 B9 107.48(11) . . ?
B4 B8 H8A 121.2(7) . . ?
B4 B8 B12 107.49(10) . . ?
B4 B8 B9 59.57(9) . . ?
B12 B8 H8A 123.4(7) . . ?
B12 B8 B9 59.85(9) . . ?
B9 B8 H8A 123.2(7) . . ?
B7 B12 B8 59.70(8) . . ?
B7 B12 H12A 120.2(7) . . ?
B7 B12 B10 108.25(10) . . ?
B7 B12 B9 107.65(11) . . ?
B11 B12 B7 60.52(9) . . ?
B11 B12 B8 108.41(11) . . ?
B11 B12 H12A 120.1(8) . . ?
B11 B12 B10 60.04(8) . . ?
B11 B12 B9 107.94(11) . . ?
B8 B12 H12A 121.9(8) . . ?
B8 B12 B10 108.21(11) . . ?
B10 B12 H12A 122.4(8) . . ?
B9 B12 B8 60.07(9) . . ?
B9 B12 H12A 123.8(8) . . ?
B9 B12 B10 59.86(8) . . ?
B11 B10 B12 59.37(8) . . ?
B11 B10 H10A 122.1(7) . . ?
B11 B10 B9 107.39(10) . . ?
B6 B10 B11 60.14(9) . . ?
B6 B10 B12 107.74(10) . . ?
B6 B10 H10A 120.6(7) . . ?
B6 B10 B5 60.37(9) . . ?
B6 B10 B9 108.14(11) . . ?
B12 B10 H10A 123.1(8) . . ?
B5 B10 B11 107.98(11) . . ?
B5 B10 B12 107.61(11) . . ?
B5 B10 H10A 121.1(8) . . ?
B5 B10 B9 59.81(9) . . ?
B9 B10 B12 59.84(9) . . ?
B9 B10 H10A 122.4(7) . . ?
C1 B5 B6 59.50(8) . . ?
C1 B5 B4 58.14(8) . . ?
C1 B5 B10 104.55(10) . . ?
C1 B5 H5 119.0(8) . . ?
C1 B5 B9 103.78(10) . . ?
B6 B5 B4 108.44(10) . . ?
B6 B5 H5 118.9(7) . . ?
B4 B5 H5 119.6(8) . . ?
B10 B5 B6 59.48(9) . . ?
B10 B5 B4 108.17(10) . . ?
B10 B5 H5 127.0(8) . . ?
B9 B5 B6 107.88(11) . . ?
B9 B5 B4 59.67(9) . . ?
B9 B5 B10 60.38(9) . . ?
B9 B5 H5 127.7(7) . . ?
B4 B9 B8 59.84(9) . . ?
B4 B9 B12 107.88(10) . . ?
B4 B9 B10 108.32(10) . . ?
B4 B9 B5 60.41(9) . . ?
B4 B9 H9A 120.0(8) . . ?
B8 B9 H9A 122.2(8) . . ?
B12 B9 B8 60.07(9) . . ?
B12 B9 B10 60.30(9) . . ?
B12 B9 H9A 123.9(8) . . ?
B10 B9 B8 108.56(10) . . ?
B10 B9 H9A 122.0(8) . . ?
B5 B9 B8 108.32(11) . . ?
B5 B9 B12 107.98(10) . . ?
B5 B9 B10 59.81(8) . . ?
B5 B9 H9A 119.8(8) . . ?

loop_
_geom_bond_atom_site_label_1
_geom_bond_atom_site_label_2
_geom_bond_distance
_geom_bond_site_symmetry_2
_geom_bond_publ_flag
C2 C1 1.6279(18) . ?
C2 B3 1.7489(18) . ?
C2 B7 1.6917(19) . ?
C2 B11 1.701(2) . ?
C2 B6 1.722(2) . ?
C2 H2 0.956(15) . ?
C1 B3 1.7409(18) . ?
C1 B6 1.727(2) . ?
C1 B4 1.694(2) . ?
C1 B5 1.699(2) . ?
C1 H1 0.978(15) . ?
C3 C4 1.3485(16) . ?
C3 C11 1.4945(17) . ?
C3 B3 1.5717(19) . ?
C4 H4 0.9500 . ?
C4 C5 1.4772(17) . ?
C5 C6 1.4044(17) . ?
C5 C10 1.3995(19) . ?
C6 H6 0.9500 . ?
C6 C7 1.3940(18) . ?
C7 H7 0.9500 . ?
C7 C8 1.381(2) . ?
C8 H8 0.9500 . ?
C8 C9 1.3896(19) . ?
C9 H9 0.9500 . ?
C9 C10 1.3893(19) . ?
C10 H10 0.9500 . ?
C11 C12 1.3909(18) . ?
C11 C16 1.3992(17) . ?
C12 H12 0.9500 . ?
C12 C13 1.3914(19) . ?
C13 H13 0.9500 . ?
C13 C14 1.380(2) . ?
C14 H14 0.9500 . ?
C14 C15 1.378(2) . ?
C15 H15 0.9500 . ?
C15 C16 1.388(2) . ?
C16 H16 0.9500 . ?
B3 B7 1.790(2) . ?
B3 B4 1.788(2) . ?
B3 B8 1.773(2) . ?
B7 H7A 1.107(10) . ?
B7 B11 1.786(2) . ?
B7 B8 1.773(2) . ?
B7 B12 1.773(2) . ?
B11 H11 1.086(11) . ?
B11 B6 1.777(2) . ?
B11 B12 1.771(2) . ?
B11 B10 1.783(2) . ?
B6 H6A 1.087(11) . ?
B6 B10 1.763(2) . ?
B6 B5 1.779(2) . ?
B4 H4A 1.099(11) . ?
B4 B8 1.775(2) . ?
B4 B5 1.784(2) . ?
B4 B9 1.771(2) . ?
B8 H8A 1.117(14) . ?
B8 B12 1.789(2) . ?
B8 B9 1.789(2) . ?
B12 H12A 1.101(11) . ?
B12 B10 1.793(2) . ?
B12 B9 1.785(2) . ?
B10 H10A 1.092(11) . ?
B10 B5 1.775(2) . ?
B10 B9 1.785(2) . ?
B5 H5 1.106(11) . ?
B5 B9 1.775(2) . ?
B9 H9A 1.096(11) . ?

loop_
_geom_torsion_atom_site_label_1
_geom_torsion_atom_site_label_2
_geom_torsion_atom_site_label_3
_geom_torsion_atom_site_label_4
_geom_torsion
_geom_torsion_site_symmetry_1
_geom_torsion_site_symmetry_2
_geom_torsion_site_symmetry_3
_geom_torsion_site_symmetry_4
_geom_torsion_publ_flag
C2 C1 B3 C3 108.80(12) . . . . ?
C2 C1 B3 B7 -35.35(9) . . . . ?
C2 C1 B3 B4 -137.43(11) . . . . ?
C2 C1 B3 B8 -96.55(10) . . . . ?
C2 C1 B6 B11 35.58(9) . . . . ?
C2 C1 B6 B10 98.04(10) . . . . ?
C2 C1 B6 B5 138.59(10) . . . . ?
C2 C1 B4 B3 40.18(10) . . . . ?
C2 C1 B4 B8 -1.03(14) . . . . ?
C2 C1 B4 B5 -104.11(11) . . . . ?
C2 C1 B4 B9 -63.78(12) . . . . ?
C2 C1 B5 B6 -38.76(10) . . . . ?
C2 C1 B5 B4 104.21(11) . . . . ?
C2 C1 B5 B10 1.62(13) . . . . ?
C2 C1 B5 B9 64.09(12) . . . . ?
C2 B3 B7 B11 -32.18(9) . . . . ?
C2 B3 B7 B8 -132.50(10) . . . . ?
C2 B3 B7 B12 -95.87(11) . . . . ?
C2 B3 B4 C1 -34.79(9) . . . . ?
C2 B3 B4 B8 97.57(10) . . . . ?
C2 B3 B4 B5 -2.93(14) . . . . ?
C2 B3 B4 B9 60.96(12) . . . . ?
C2 B3 B8 B7 39.35(9) . . . . ?
C2 B3 B8 B4 -96.70(10) . . . . ?
C2 B3 B8 B12 3.10(12) . . . . ?
C2 B3 B8 B9 -60.57(12) . . . . ?
C2 B7 B11 B6 -32.98(10) . . . . ?
C2 B7 B11 B12 -133.79(11) . . . . ?
C2 B7 B11 B10 -95.81(11) . . . . ?
C2 B7 B8 B3 -41.46(9) . . . . ?
C2 B7 B8 B4 -2.08(14) . . . . ?
C2 B7 B8 B12 98.19(11) . . . . ?
C2 B7 B8 B9 60.74(13) . . . . ?
C2 B7 B12 B11 39.41(10) . . . . ?
C2 B7 B12 B8 -99.22(11) . . . . ?
C2 B7 B12 B10 1.64(14) . . . . ?
C2 B7 B12 B9 -61.63(12) . . . . ?
C2 B11 B6 C1 -34.75(9) . . . . ?
C2 B11 B6 B10 -133.17(10) . . . . ?
C2 B11 B6 B5 -95.03(11) . . . . ?
C2 B11 B12 B7 -39.09(9) . . . . ?
C2 B11 B12 B8 -2.12(13) . . . . ?
C2 B11 B12 B10 98.73(11) . . . . ?
C2 B11 B12 B9 61.46(13) . . . . ?
C2 B11 B10 B6 40.32(9) . . . . ?
C2 B11 B10 B12 -98.13(11) . . . . ?
C2 B11 B10 B5 2.10(13) . . . . ?
C2 B11 B10 B9 -61.01(13) . . . . ?
C2 B6 B10 B11 -39.72(9) . . . . ?
C2 B6 B10 B12 -2.91(13) . . . . ?
C2 B6 B10 B5 97.67(10) . . . . ?
C2 B6 B10 B9 60.32(12) . . . . ?
C2 B6 B5 C1 34.49(9) . . . . ?
C2 B6 B5 B4 1.85(14) . . . . ?
C2 B6 B5 B10 -98.81(11) . . . . ?
C2 B6 B5 B9 -61.28(13) . . . . ?
C1 C2 B3 C3 -107.90(12) . . . . ?
C1 C2 B3 B7 137.60(11) . . . . ?
C1 C2 B3 B4 35.60(9) . . . . ?
C1 C2 B3 B8 96.93(10) . . . . ?
C1 C2 B7 B3 -39.69(10) . . . . ?
C1 C2 B7 B11 104.33(11) . . . . ?
C1 C2 B7 B8 1.50(14) . . . . ?
C1 C2 B7 B12 64.32(13) . . . . ?
C1 C2 B11 B7 -103.81(11) . . . . ?
C1 C2 B11 B6 39.21(10) . . . . ?
C1 C2 B11 B12 -63.82(12) . . . . ?
C1 C2 B11 B10 -1.14(13) . . . . ?
C1 C2 B6 B11 -138.26(11) . . . . ?
C1 C2 B6 B10 -97.36(11) . . . . ?
C1 C2 B6 B5 -35.21(10) . . . . ?
C1 B3 B7 C2 34.65(9) . . . . ?
C1 B3 B7 B11 2.47(13) . . . . ?
C1 B3 B7 B8 -97.85(10) . . . . ?
C1 B3 B7 B12 -61.22(12) . . . . ?
C1 B3 B4 B8 132.36(11) . . . . ?
C1 B3 B4 B5 31.86(10) . . . . ?
C1 B3 B4 B9 95.76(11) . . . . ?
C1 B3 B8 B7 96.44(10) . . . . ?
C1 B3 B8 B4 -39.61(9) . . . . ?
C1 B3 B8 B12 60.19(12) . . . . ?
C1 B3 B8 B9 -3.47(13) . . . . ?
C1 B6 B10 B11 -97.95(10) . . . . ?
C1 B6 B10 B12 -61.13(13) . . . . ?
C1 B6 B10 B5 39.44(9) . . . . ?
C1 B6 B10 B9 2.10(13) . . . . ?
C1 B6 B5 B4 -32.63(10) . . . . ?
C1 B6 B5 B10 -133.30(10) . . . . ?
C1 B6 B5 B9 -95.77(11) . . . . ?
C1 B4 B8 B3 41.33(9) . . . . ?
C1 B4 B8 B7 1.91(13) . . . . ?
C1 B4 B8 B12 -61.05(12) . . . . ?
C1 B4 B8 B9 -98.33(11) . . . . ?
C1 B4 B5 B6 33.17(10) . . . . ?
C1 B4 B5 B10 96.17(11) . . . . ?
C1 B4 B5 B9 133.53(11) . . . . ?
C1 B4 B9 B8 98.85(10) . . . . ?
C1 B4 B9 B12 61.38(12) . . . . ?
C1 B4 B9 B10 -2.42(13) . . . . ?
C1 B4 B9 B5 -39.57(9) . . . . ?
C1 B5 B9 B4 39.35(9) . . . . ?
C1 B5 B9 B8 2.16(14) . . . . ?
C1 B5 B9 B12 -61.42(13) . . . . ?
C1 B5 B9 B10 -99.10(11) . . . . ?
C3 C4 C5 C6 -158.32(13) . . . . ?
C3 C4 C5 C10 24.0(2) . . . . ?
C3 C11 C12 C13 179.06(12) . . . . ?
C3 C11 C16 C15 -178.62(11) . . . . ?
C3 B3 B7 C2 -107.17(13) . . . . ?
C3 B3 B7 B11 -139.35(12) . . . . ?
C3 B3 B7 B8 120.33(13) . . . . ?
C3 B3 B7 B12 156.96(11) . . . . ?
C3 B3 B4 C1 107.03(13) . . . . ?
C3 B3 B4 B8 -120.61(13) . . . . ?
C3 B3 B4 B5 138.89(12) . . . . ?
C3 B3 B4 B9 -157.22(11) . . . . ?
C3 B3 B8 B7 -112.49(14) . . . . ?
C3 B3 B8 B4 111.46(14) . . . . ?
C3 B3 B8 B12 -148.74(12) . . . . ?
C3 B3 B8 B9 147.60(12) . . . . ?
C4 C3 C11 C12 69.85(16) . . . . ?
C4 C3 C11 C16 -112.01(14) . . . . ?
C4 C3 B3 C2 -114.37(13) . . . . ?
C4 C3 B3 C1 179.82(11) . . . . ?
C4 C3 B3 B7 -44.83(16) . . . . ?
C4 C3 B3 B4 110.56(14) . . . . ?
C4 C3 B3 B8 33.07(18) . . . . ?
C4 C5 C6 C7 -179.48(11) . . . . ?
C4 C5 C10 C9 179.47(12) . . . . ?
C5 C6 C7 C8 0.44(19) . . . . ?
C6 C5 C10 C9 1.78(19) . . . . ?
C6 C7 C8 C9 0.63(19) . . . . ?
C7 C8 C9 C10 -0.5(2) . . . . ?
C8 C9 C10 C5 -0.8(2) . . . . ?
C10 C5 C6 C7 -1.62(18) . . . . ?
C11 C3 C4 C5 3.2(2) . . . . ?
C11 C3 B3 C2 64.45(14) . . . . ?
C11 C3 B3 C1 -1.37(16) . . . . ?
C11 C3 B3 B7 133.98(12) . . . . ?
C11 C3 B3 B4 -70.62(15) . . . . ?
C11 C3 B3 B8 -148.11(12) . . . . ?
C11 C12 C13 C14 -0.8(2) . . . . ?
C12 C11 C16 C15 -0.44(18) . . . . ?
C12 C13 C14 C15 0.2(2) . . . . ?
C13 C14 C15 C16 0.2(2) . . . . ?
C14 C15 C16 C11 -0.1(2) . . . . ?
C16 C11 C12 C13 0.86(19) . . . . ?
B3 C2 C1 B6 -148.32(11) . . . . ?
B3 C2 C1 B4 -40.31(10) . . . . ?
B3 C2 C1 B5 -109.18(11) . . . . ?
B3 C2 B7 B11 144.02(10) . . . . ?
B3 C2 B7 B8 41.19(9) . . . . ?
B3 C2 B7 B12 104.01(11) . . . . ?
B3 C2 B11 B7 -35.50(10) . . . . ?
B3 C2 B11 B6 107.52(11) . . . . ?
B3 C2 B11 B12 4.48(13) . . . . ?
B3 C2 B11 B10 67.17(12) . . . . ?
B3 C2 B6 C1 31.12(10) . . . . ?
B3 C2 B6 B11 -107.15(12) . . . . ?
B3 C2 B6 B10 -66.25(13) . . . . ?
B3 C2 B6 B5 -4.09(14) . . . . ?
B3 C1 B6 C2 -31.32(10) . . . . ?
B3 C1 B6 B11 4.26(14) . . . . ?
B3 C1 B6 B10 66.72(13) . . . . ?
B3 C1 B6 B5 107.27(12) . . . . ?
B3 C1 B4 B8 -41.21(9) . . . . ?
B3 C1 B4 B5 -144.29(11) . . . . ?
B3 C1 B4 B9 -103.96(11) . . . . ?
B3 C1 B5 B6 -107.65(11) . . . . ?
B3 C1 B5 B4 35.32(10) . . . . ?
B3 C1 B5 B10 -67.27(13) . . . . ?
B3 C1 B5 B9 -4.80(14) . . . . ?
B3 C3 C4 C5 -178.06(11) . . . . ?
B3 C3 C11 C12 -108.90(13) . . . . ?
B3 C3 C11 C16 69.24(15) . . . . ?
B3 B7 B11 C2 32.83(9) . . . . ?
B3 B7 B11 B6 -0.15(14) . . . . ?
B3 B7 B11 B12 -100.96(11) . . . . ?
B3 B7 B11 B10 -62.97(13) . . . . ?
B3 B7 B8 B4 39.37(10) . . . . ?
B3 B7 B8 B12 139.65(10) . . . . ?
B3 B7 B8 B9 102.20(11) . . . . ?
B3 B7 B12 B11 102.39(11) . . . . ?
B3 B7 B12 B8 -36.25(9) . . . . ?
B3 B7 B12 B10 64.61(13) . . . . ?
B3 B7 B12 B9 1.35(13) . . . . ?
B3 B4 B8 B7 -39.42(10) . . . . ?
B3 B4 B8 B12 -102.39(11) . . . . ?
B3 B4 B8 B9 -139.67(10) . . . . ?
B3 B4 B5 C1 -32.43(10) . . . . ?
B3 B4 B5 B6 0.73(15) . . . . ?
B3 B4 B5 B10 63.74(14) . . . . ?
B3 B4 B5 B9 101.10(12) . . . . ?
B3 B4 B9 B8 36.22(9) . . . . ?
B3 B4 B9 B12 -1.25(13) . . . . ?
B3 B4 B9 B10 -65.05(12) . . . . ?
B3 B4 B9 B5 -102.20(11) . . . . ?
B3 B8 B12 B7 36.64(9) . . . . ?
B3 B8 B12 B11 -0.69(13) . . . . ?
B3 B8 B12 B10 -64.29(12) . . . . ?
B3 B8 B12 B9 -101.24(11) . . . . ?
B3 B8 B9 B4 -36.54(10) . . . . ?
B3 B8 B9 B12 101.54(11) . . . . ?
B3 B8 B9 B10 64.32(14) . . . . ?
B3 B8 B9 B5 0.90(15) . . . . ?
B7 C2 C1 B3 40.00(10) . . . . ?
B7 C2 C1 B6 -108.32(11) . . . . ?
B7 C2 C1 B4 -0.30(14) . . . . ?
B7 C2 C1 B5 -69.18(13) . . . . ?
B7 C2 B3 C1 -137.60(11) . . . . ?
B7 C2 B3 C3 114.50(12) . . . . ?
B7 C2 B3 B4 -101.99(11) . . . . ?
B7 C2 B3 B8 -40.67(9) . . . . ?
B7 C2 B11 B6 143.02(10) . . . . ?
B7 C2 B11 B12 39.99(9) . . . . ?
B7 C2 B11 B10 102.67(11) . . . . ?
B7 C2 B6 C1 101.68(11) . . . . ?
B7 C2 B6 B11 -36.58(11) . . . . ?
B7 C2 B6 B10 4.32(14) . . . . ?
B7 C2 B6 B5 66.47(13) . . . . ?
B7 B3 B4 C1 -93.71(10) . . . . ?
B7 B3 B4 B8 38.65(10) . . . . ?
B7 B3 B4 B5 -61.84(13) . . . . ?
B7 B3 B4 B9 2.05(13) . . . . ?
B7 B3 B8 B4 -136.05(11) . . . . ?
B7 B3 B8 B12 -36.25(10) . . . . ?
B7 B3 B8 B9 -99.91(12) . . . . ?
B7 B11 B6 C2 32.47(9) . . . . ?
B7 B11 B6 C1 -2.28(13) . . . . ?
B7 B11 B6 B10 -100.71(11) . . . . ?
B7 B11 B6 B5 -62.57(13) . . . . ?
B7 B11 B12 B8 36.97(10) . . . . ?
B7 B11 B12 B10 137.82(11) . . . . ?
B7 B11 B12 B9 100.55(12) . . . . ?
B7 B11 B10 B6 100.82(11) . . . . ?
B7 B11 B10 B12 -37.62(10) . . . . ?
B7 B11 B10 B5 62.60(13) . . . . ?
B7 B11 B10 B9 -0.50(14) . . . . ?
B7 B8 B12 B11 -37.33(10) . . . . ?
B7 B8 B12 B10 -100.93(11) . . . . ?
B7 B8 B12 B9 -137.88(11) . . . . ?
B7 B8 B9 B4 -100.70(11) . . . . ?
B7 B8 B9 B12 37.39(10) . . . . ?
B7 B8 B9 B10 0.16(15) . . . . ?
B7 B8 B9 B5 -63.25(14) . . . . ?
B7 B12 B10 B11 37.99(10) . . . . ?
B7 B12 B10 B6 0.84(14) . . . . ?
B7 B12 B10 B5 -62.87(13) . . . . ?
B7 B12 B10 B9 -100.24(12) . . . . ?
B7 B12 B9 B4 -0.06(13) . . . . ?
B7 B12 B9 B8 -37.42(10) . . . . ?
B7 B12 B9 B10 101.26(11) . . . . ?
B7 B12 B9 B5 63.79(13) . . . . ?
B11 C2 C1 B3 108.87(11) . . . . ?
B11 C2 C1 B6 -39.45(10) . . . . ?
B11 C2 C1 B4 68.57(13) . . . . ?
B11 C2 C1 B5 -0.31(13) . . . . ?
B11 C2 B3 C1 -101.78(11) . . . . ?
B11 C2 B3 C3 150.32(11) . . . . ?
B11 C2 B3 B7 35.82(10) . . . . ?
B11 C2 B3 B4 -66.17(12) . . . . ?
B11 C2 B3 B8 -4.85(13) . . . . ?
B11 C2 B7 B3 -144.02(10) . . . . ?
B11 C2 B7 B8 -102.83(11) . . . . ?
B11 C2 B7 B12 -40.01(10) . . . . ?
B11 C2 B6 C1 138.26(11) . . . . ?
B11 C2 B6 B10 40.90(10) . . . . ?
B11 C2 B6 B5 103.05(11) . . . . ?
B11 B7 B8 B3 -102.67(11) . . . . ?
B11 B7 B8 B4 -63.30(13) . . . . ?
B11 B7 B8 B12 36.98(10) . . . . ?
B11 B7 B8 B9 -0.47(14) . . . . ?
B11 B7 B12 B8 -138.63(11) . . . . ?
B11 B7 B12 B10 -37.77(10) . . . . ?
B11 B7 B12 B9 -101.04(11) . . . . ?
B11 B6 B10 B12 36.82(10) . . . . ?
B11 B6 B10 B5 137.39(11) . . . . ?
B11 B6 B10 B9 100.05(11) . . . . ?
B11 B6 B5 C1 95.00(11) . . . . ?
B11 B6 B5 B4 62.37(14) . . . . ?
B11 B6 B5 B10 -38.30(10) . . . . ?
B11 B6 B5 B9 -0.77(14) . . . . ?
B11 B12 B10 B6 -37.15(10) . . . . ?
B11 B12 B10 B5 -100.86(12) . . . . ?
B11 B12 B10 B9 -138.23(12) . . . . ?
B11 B12 B9 B4 -63.97(13) . . . . ?
B11 B12 B9 B8 -101.34(12) . . . . ?
B11 B12 B9 B10 37.34(10) . . . . ?
B11 B12 B9 B5 -0.12(14) . . . . ?
B11 B10 B5 C1 -2.27(13) . . . . ?
B11 B10 B5 B6 38.11(10) . . . . ?
B11 B10 B5 B4 -63.01(13) . . . . ?
B11 B10 B5 B9 -100.06(11) . . . . ?
B11 B10 B9 B4 63.65(13) . . . . ?
B11 B10 B9 B8 0.21(15) . . . . ?
B11 B10 B9 B12 -36.91(10) . . . . ?
B11 B10 B9 B5 101.07(12) . . . . ?
B6 C2 C1 B3 148.32(11) . . . . ?
B6 C2 C1 B4 108.01(12) . . . . ?
B6 C2 C1 B5 39.14(10) . . . . ?
B6 C2 B3 C1 -31.13(11) . . . . ?
B6 C2 B3 C3 -139.04(12) . . . . ?
B6 C2 B3 B7 106.46(12) . . . . ?
B6 C2 B3 B4 4.47(14) . . . . ?
B6 C2 B3 B8 65.79(12) . . . . ?
B6 C2 B7 B3 -107.80(11) . . . . ?
B6 C2 B7 B11 36.22(10) . . . . ?
B6 C2 B7 B8 -66.61(13) . . . . ?
B6 C2 B7 B12 -3.79(14) . . . . ?
B6 C2 B11 B7 -143.02(10) . . . . ?
B6 C2 B11 B12 -103.04(11) . . . . ?
B6 C2 B11 B10 -40.36(9) . . . . ?
B6 C1 B3 C2 31.07(10) . . . . ?
B6 C1 B3 C3 139.88(11) . . . . ?
B6 C1 B3 B7 -4.28(14) . . . . ?
B6 C1 B3 B4 -106.35(13) . . . . ?
B6 C1 B3 B8 -65.47(13) . . . . ?
B6 C1 B4 B3 108.03(11) . . . . ?
B6 C1 B4 B8 66.82(13) . . . . ?
B6 C1 B4 B5 -36.26(10) . . . . ?
B6 C1 B4 B9 4.06(13) . . . . ?
B6 C1 B5 B4 142.96(11) . . . . ?
B6 C1 B5 B10 40.38(9) . . . . ?
B6 C1 B5 B9 102.85(11) . . . . ?
B6 B11 B12 B7 -100.91(11) . . . . ?
B6 B11 B12 B8 -63.94(13) . . . . ?
B6 B11 B12 B10 36.91(10) . . . . ?
B6 B11 B12 B9 -0.36(14) . . . . ?
B6 B11 B10 B12 -138.45(11) . . . . ?
B6 B11 B10 B5 -38.22(10) . . . . ?
B6 B11 B10 B9 -101.33(12) . . . . ?
B6 B10 B5 C1 -40.38(9) . . . . ?
B6 B10 B5 B4 -101.12(11) . . . . ?
B6 B10 B5 B9 -138.18(11) . . . . ?
B6 B10 B9 B4 0.17(14) . . . . ?
B6 B10 B9 B8 -63.27(14) . . . . ?
B6 B10 B9 B12 -100.40(11) . . . . ?
B6 B10 B9 B5 37.59(10) . . . . ?
B6 B5 B9 B4 101.32(11) . . . . ?
B6 B5 B9 B8 64.13(14) . . . . ?
B6 B5 B9 B12 0.55(14) . . . . ?
B6 B5 B9 B10 -37.13(10) . . . . ?
B4 C1 B3 C2 137.43(11) . . . . ?
B4 C1 B3 C3 -113.77(13) . . . . ?
B4 C1 B3 B7 102.08(11) . . . . ?
B4 C1 B3 B8 40.88(10) . . . . ?
B4 C1 B6 C2 -102.00(11) . . . . ?
B4 C1 B6 B11 -66.42(13) . . . . ?
B4 C1 B6 B10 -3.96(14) . . . . ?
B4 C1 B6 B5 36.59(10) . . . . ?
B4 C1 B5 B6 -142.96(11) . . . . ?
B4 C1 B5 B10 -102.59(11) . . . . ?
B4 C1 B5 B9 -40.11(10) . . . . ?
B4 B3 B7 C2 93.78(10) . . . . ?
B4 B3 B7 B11 61.61(12) . . . . ?
B4 B3 B7 B8 -38.71(9) . . . . ?
B4 B3 B7 B12 -2.09(13) . . . . ?
B4 B3 B8 B7 136.05(11) . . . . ?
B4 B3 B8 B12 99.80(11) . . . . ?
B4 B3 B8 B9 36.14(10) . . . . ?
B4 B8 B12 B7 100.72(11) . . . . ?
B4 B8 B12 B11 63.39(12) . . . . ?
B4 B8 B12 B10 -0.21(14) . . . . ?
B4 B8 B12 B9 -37.15(10) . . . . ?
B4 B8 B9 B12 138.08(11) . . . . ?
B4 B8 B9 B10 100.86(12) . . . . ?
B4 B8 B9 B5 37.44(10) . . . . ?
B4 B5 B9 B8 -37.19(10) . . . . ?
B4 B5 B9 B12 -100.77(11) . . . . ?
B4 B5 B9 B10 -138.45(10) . . . . ?
B8 B3 B7 C2 132.50(10) . . . . ?
B8 B3 B7 B11 100.32(11) . . . . ?
B8 B3 B7 B12 36.62(9) . . . . ?
B8 B3 B4 C1 -132.36(11) . . . . ?
B8 B3 B4 B5 -100.50(12) . . . . ?
B8 B3 B4 B9 -36.60(10) . . . . ?
B8 B7 B11 C2 96.42(11) . . . . ?
B8 B7 B11 B6 63.43(13) . . . . ?
B8 B7 B11 B12 -37.38(10) . . . . ?
B8 B7 B11 B10 0.61(14) . . . . ?
B8 B7 B12 B11 138.63(11) . . . . ?
B8 B7 B12 B10 100.86(12) . . . . ?
B8 B7 B12 B9 37.59(10) . . . . ?
B8 B4 B5 C1 -95.96(11) . . . . ?
B8 B4 B5 B6 -62.79(14) . . . . ?
B8 B4 B5 B10 0.21(14) . . . . ?
B8 B4 B5 B9 37.57(10) . . . . ?
B8 B4 B9 B12 -37.47(10) . . . . ?
B8 B4 B9 B10 -101.26(11) . . . . ?
B8 B4 B9 B5 -138.42(11) . . . . ?
B8 B12 B10 B11 101.19(12) . . . . ?
B8 B12 B10 B6 64.04(13) . . . . ?
B8 B12 B10 B5 0.34(14) . . . . ?
B8 B12 B10 B9 -37.04(10) . . . . ?
B8 B12 B9 B4 37.37(10) . . . . ?
B8 B12 B9 B10 138.68(11) . . . . ?
B8 B12 B9 B5 101.22(12) . . . . ?
B12 B7 B11 C2 133.79(11) . . . . ?
B12 B7 B11 B6 100.81(11) . . . . ?
B12 B7 B11 B10 37.98(10) . . . . ?
B12 B7 B8 B3 -139.65(10) . . . . ?
B12 B7 B8 B4 -100.28(11) . . . . ?
B12 B7 B8 B9 -37.45(10) . . . . ?
B12 B11 B6 C2 95.73(11) . . . . ?
B12 B11 B6 C1 60.98(13) . . . . ?
B12 B11 B6 B10 -37.45(10) . . . . ?
B12 B11 B6 B5 0.70(14) . . . . ?
B12 B11 B10 B6 138.45(11) . . . . ?
B12 B11 B10 B5 100.23(12) . . . . ?
B12 B11 B10 B9 37.12(11) . . . . ?
B12 B8 B9 B4 -138.08(11) . . . . ?
B12 B8 B9 B10 -37.23(10) . . . . ?
B12 B8 B9 B5 -100.64(12) . . . . ?
B12 B10 B5 C1 60.41(12) . . . . ?
B12 B10 B5 B6 100.79(11) . . . . ?
B12 B10 B5 B4 -0.34(14) . . . . ?
B12 B10 B5 B9 -37.39(10) . . . . ?
B12 B10 B9 B4 100.57(11) . . . . ?
B12 B10 B9 B8 37.13(11) . . . . ?
B12 B10 B9 B5 137.98(11) . . . . ?
B10 B11 B6 C2 133.17(10) . . . . ?
B10 B11 B6 C1 98.43(11) . . . . ?
B10 B11 B6 B5 38.14(10) . . . . ?
B10 B11 B12 B7 -137.82(11) . . . . ?
B10 B11 B12 B8 -100.85(11) . . . . ?
B10 B11 B12 B9 -37.27(10) . . . . ?
B10 B6 B5 C1 133.30(10) . . . . ?
B10 B6 B5 B4 100.66(12) . . . . ?
B10 B6 B5 B9 37.52(10) . . . . ?
B10 B12 B9 B4 -101.31(11) . . . . ?
B10 B12 B9 B8 -138.68(11) . . . . ?
B10 B12 B9 B5 -37.47(10) . . . . ?
B10 B5 B9 B4 138.45(10) . . . . ?
B10 B5 B9 B8 101.26(12) . . . . ?
B10 B5 B9 B12 37.68(10) . . . . ?
B5 C1 B3 C2 101.85(12) . . . . ?
B5 C1 B3 C3 -149.34(11) . . . . ?
B5 C1 B3 B7 66.50(12) . . . . ?
B5 C1 B3 B4 -35.57(11) . . . . ?
B5 C1 B3 B8 5.31(13) . . . . ?
B5 C1 B6 C2 -138.59(10) . . . . ?
B5 C1 B6 B11 -103.02(11) . . . . ?
B5 C1 B6 B10 -40.56(10) . . . . ?
B5 C1 B4 B3 144.29(11) . . . . ?
B5 C1 B4 B8 103.08(12) . . . . ?
B5 C1 B4 B9 40.33(10) . . . . ?
B5 B6 B10 B11 -137.39(11) . . . . ?
B5 B6 B10 B12 -100.58(11) . . . . ?
B5 B6 B10 B9 -37.34(10) . . . . ?
B5 B4 B8 B3 102.39(11) . . . . ?
B5 B4 B8 B7 62.96(13) . . . . ?
B5 B4 B8 B12 0.00(14) . . . . ?
B5 B4 B8 B9 -37.28(10) . . . . ?
B5 B4 B9 B8 138.42(11) . . . . ?
B5 B4 B9 B12 100.95(11) . . . . ?
B5 B4 B9 B10 37.15(10) . . . . ?
B5 B10 B9 B4 -37.42(10) . . . . ?
B5 B10 B9 B8 -100.86(12) . . . . ?
B5 B10 B9 B12 -137.98(11) . . . . ?
B9 B4 B8 B3 139.67(10) . . . . ?
B9 B4 B8 B7 100.24(11) . . . . ?
B9 B4 B8 B12 37.28(10) . . . . ?
B9 B4 B5 C1 -133.53(11) . . . . ?
B9 B4 B5 B6 -100.36(12) . . . . ?
B9 B4 B5 B10 -37.36(10) . . . . ?
B9 B8 B12 B7 137.88(11) . . . . ?
B9 B8 B12 B11 100.55(11) . . . . ?
B9 B8 B12 B10 36.95(10) . . . . ?
B9 B12 B10 B11 138.23(12) . . . . ?
B9 B12 B10 B6 101.08(12) . . . . ?
B9 B12 B10 B5 37.37(10) . . . . ?
B9 B10 B5 C1 97.79(10) . . . . ?
B9 B10 B5 B6 138.18(11) . . . . ?
B9 B10 B5 B4 37.05(10) . . . . ?
